data_2243792
loop_
_publ_author_name
'Zeller, Matthias'
'Bogdanowich-Knipp, Susan'
'Smith, Pamela'
'Purcell, Dale K.'
'Okezue, Mercy'
'Smith, Daniel T.'
'Byrn, Stephen R.'
'Clase, Kari L.'

_publ_section_title
;
 Maleate salts of bedaquiline
;
_journal_coeditor_code TX2038
_journal_issue 4
_journal_name_full 'Acta Crystallographica Section E'
_journal_page_first 433
_journal_page_last 445
_journal_paper_doi 10.1107/S2056989021002991
_journal_volume 77
_journal_year 2021
_chemical_absolute_configuration ad
_chemical_formula_iupac '2C32 H32 Br N2 O2 +, 2C4 H3 O4 -, 0.495C6 H14, 2.01C3 H6 O'
_chemical_formula_moiety '2(C32 H32 Br N2 O2 +), 2(C4 H3 O4 -), 0.495(C6 H14), 2.01(C3 H6 O)'
_chemical_formula_sum 'C81 H89 Br2 N4 O14'
_chemical_formula_weight 1502.51
_chemical_name_common
;
Bedaquilinium maleate--hexane--acetone (1/0.248/1)
;
_chemical_name_systematic
;[4-(6-bromo-2-methoxyquinolin-3-yl)-3-hydroxy-3-(naphthalen-1-yl)-4-phenylbutyl]dimethylazanium 3-carboxyprop-2-enoate--hexane--acetone
(1/0.248/1)
;
_space_group_crystal_system monoclinic
_space_group_IT_number 5
_space_group_name_Hall 'C 2y'
_space_group_name_H-M_alt 'C 1 2 1'
_atom_sites_solution_hydrogens mixed
_atom_sites_solution_primary isomor
_atom_sites_solution_secondary difmap
_audit_creation_method SHELXL-2018/3
_cell_angle_alpha 90
_cell_angle_beta 107.6347(18)
_cell_angle_gamma 90
_cell_formula_units_Z 2
_cell_length_a 16.0678(9)
_cell_length_b 13.6440(8)
_cell_length_c 17.8720(8)
_cell_measurement_reflns_used 9698
_cell_measurement_temperature 150(2)
_cell_measurement_theta_max 31.6786
_cell_measurement_theta_min 2.5268
_cell_volume 3733.9(3)
_computing_cell_refinement
;
SAINT (Bruker, 2020)
;
_computing_data_collection
;
APEX3 (Bruker, 2020)
;
_computing_data_reduction
;
SAINT (Bruker, 2020)
;
_computing_molecular_graphics
;
Mercury (Macrae <i>et al.</i>,  2020)
;
_computing_publication_material
;
publCIF (Westrip, 2010)
;
_computing_structure_refinement
;
<i>SHELXL2018/3</i> (Sheldrick, 2015b),
<i>shelXle</i>  (H\"ubschle <i>et al.</i>,  2011)
;
_computing_structure_solution
;
SHELXS97 (Sheldrick, 2008)
;
_diffrn_ambient_temperature 150(2)
_diffrn_detector_area_resol_mean 7.4074
_diffrn_measured_fraction_theta_full 0.994
_diffrn_measured_fraction_theta_max 0.997
_diffrn_measurement_device_type
;
Bruker AXS D8 Quest with PhotonII CPAD
;
_diffrn_measurement_method 'omega and phi scans'
_diffrn_radiation_monochromator 'Triumph curved graphite crystal'
_diffrn_radiation_type MoK\a
_diffrn_radiation_wavelength 0.71073
_diffrn_reflns_av_R_equivalents 0.0586
_diffrn_reflns_av_unetI/netI 0.0738
_diffrn_reflns_limit_h_max 24
_diffrn_reflns_limit_h_min -24
_diffrn_reflns_limit_k_max 20
_diffrn_reflns_limit_k_min -20
_diffrn_reflns_limit_l_max 22
_diffrn_reflns_limit_l_min -27
_diffrn_reflns_number 73087
_diffrn_reflns_theta_full 25.242
_diffrn_reflns_theta_max 33.141
_diffrn_reflns_theta_min 2.392
_diffrn_source 'fine focus sealed tube X-ray source'
_diffrn_source_current '30 mA'
_diffrn_source_voltage '50 kV'
_exptl_absorpt_coefficient_mu 1.153
_exptl_absorpt_correction_T_max 0.4978
_exptl_absorpt_correction_T_min 0.4388
_exptl_absorpt_correction_type multi-scan
_exptl_absorpt_process_details
;
(SADABS; Krause <i>et al.</i>,  2015)
;
_exptl_crystal_colour colourless
_exptl_crystal_density_diffrn 1.336
_exptl_crystal_description block
_exptl_crystal_F_000 1570.1
_exptl_crystal_size_max 0.480
_exptl_crystal_size_mid 0.350
_exptl_crystal_size_min 0.210
_refine_diff_density_max 0.605
_refine_diff_density_min -0.622
_refine_ls_abs_structure_details
;
Flack <i>x</i> determined using 3753 quotients
[(<i>I</i>^+^)-(<i>I</i>^-^)]/[(<i>I</i>^+^)+(<i>I</i>^-^)]
(Parsons <i>et al.</i>,  2013)
;
_refine_ls_abs_structure_Flack 0.006(3)
_refine_ls_extinction_coef 0.0034(10)
_refine_ls_extinction_expression Fc^*^=kFc[1+0.001xFc^2^\l^3^/sin(2\q)]^-1/4^
_refine_ls_extinction_method
;
SHELXL2018/3 (Sheldrick, 2015b)
;
_refine_ls_goodness_of_fit_ref 1.029
_refine_ls_hydrogen_treatment mixed
_refine_ls_matrix_type full
_refine_ls_number_parameters 558
_refine_ls_number_reflns 14074
_refine_ls_number_restraints 407
_refine_ls_restrained_S_all 1.039
_refine_ls_R_factor_all 0.0815
_refine_ls_R_factor_gt 0.0466
_refine_ls_shift/su_max 0.000
_refine_ls_shift/su_mean 0.000
_refine_ls_structure_factor_coef Fsqd
_refine_ls_weighting_details 'w=1/[\s^2^(Fo^2^)+(0.0357P)^2^+1.6623P] where P=(Fo^2^+2Fc^2^)/3'
_refine_ls_weighting_scheme calc
_refine_ls_wR_factor_gt 0.1096
_refine_ls_wR_factor_ref 0.1261
_reflns_number_gt 9700
_reflns_number_total 14074
_reflns_threshold_expression 'I > 2\s(I)'
_cod_data_source_file tx2038sup1.cif
_cod_data_source_block acetone_hexane
_cod_original_sg_symbol_H-M 'C 2'
_cod_database_code 2243792
_shelx_space_group_comment
;
The symmetry employed for this shelxl refinement is uniquely defined
by the following loop, which should always be used as a source of
symmetry information in preference to the above space-group names.
They are only intended as comments.
;
_shelx_estimated_absorpt_t_min 0.608
_shelx_estimated_absorpt_t_max 0.794

loop_
_space_group_symop_operation_xyz
'x, y, z'
'-x, y, -z'
'x+1/2, y+1/2, z'
'-x+1/2, y+1/2, -z'

loop_
_atom_site_type_symbol
_atom_site_label
_atom_site_fract_x
_atom_site_fract_y
_atom_site_fract_z
_atom_site_U_iso_or_equiv
_atom_site_adp_type
_atom_site_calc_flag
_atom_site_occupancy
_atom_site_disorder_assembly
_atom_site_disorder_group
Br Br1 0.28108(4) 0.03150(4) 0.45830(4) 0.1050(2) Uani d 1 . .
O O1 0.48565(12) 0.26573(13) 0.16549(10) 0.0360(4) Uani d 1 . .
H H1O 0.440644 0.279937 0.177824 0.043 Uiso calc 1 . .
O O2 0.56438(12) 0.47869(14) 0.36251(10) 0.0366(4) Uani d 1 . .
O O3 0.50234(13) 0.68019(15) 0.21207(12) 0.0437(4) Uani d 1 . .
O O4 0.57291(17) 0.6900(3) 0.12449(13) 0.0702(8) Uani d 1 . .
O O5 0.70949(16) 0.7561(2) 0.11557(13) 0.0668(8) Uani d 1 . .
H H5 0.642(3) 0.727(4) 0.122(3) 0.080 Uiso d 1 . .
O O6 0.82960(13) 0.81698(18) 0.19657(14) 0.0513(5) Uani d 1 . .
N N1 0.40093(12) 0.55897(14) 0.10162(11) 0.0292(4) Uani d 1 . .
H H1 0.437687 0.607063 0.139756 0.035 Uiso calc 1 . .
N N2 0.45948(13) 0.40362(16) 0.40492(11) 0.0328(4) Uani d 1 . .
C C1 0.60196(15) 0.31733(18) 0.28231(13) 0.0309(4) Uani d 1 . .
H H1A 0.640880 0.374982 0.301923 0.037 Uiso calc 1 . .
C C2 0.54990(15) 0.33968(17) 0.19372(12) 0.0293(4) Uani d 1 . .
C C3 0.50225(15) 0.43881(17) 0.18800(12) 0.0282(4) Uani d 1 . .
H H3A 0.459176 0.434483 0.217451 0.034 Uiso calc 1 . .
H H3B 0.545234 0.490092 0.213099 0.034 Uiso calc 1 . .
C C4 0.45543(16) 0.46892(18) 0.10393(13) 0.0312(4) Uani d 1 . .
H H4A 0.498951 0.482057 0.076072 0.037 Uiso calc 1 . .
H H4B 0.417505 0.414569 0.076535 0.037 Uiso calc 1 . .
C C5 0.32133(17) 0.5395(2) 0.12599(18) 0.0437(6) Uani d 1 . .
H H5A 0.284267 0.491520 0.090222 0.066 Uiso calc 1 . .
H H5B 0.288771 0.600620 0.124098 0.066 Uiso calc 1 . .
H H5C 0.338747 0.513454 0.179618 0.066 Uiso calc 1 . .
C C6 0.37641(18) 0.6054(2) 0.02278(15) 0.0388(5) Uani d 1 . .
H H6A 0.345648 0.557539 -0.016892 0.058 Uiso calc 1 . .
H H6B 0.429230 0.627598 0.011272 0.058 Uiso calc 1 . .
H H6C 0.338160 0.661574 0.021921 0.058 Uiso calc 1 . .
C C7 0.61170(16) 0.33633(18) 0.14255(13) 0.0334(5) Uani d 1 . .
C C8 0.5954(2) 0.2673(2) 0.08362(14) 0.0426(6) Uani d 1 . .
H H8 0.546889 0.224460 0.075988 0.051 Uiso calc 1 . .
C C9 0.6497(2) 0.2587(3) 0.03370(15) 0.0533(8) Uani d 1 . .
H H9 0.636836 0.210335 -0.006425 0.064 Uiso calc 1 . .
C C10 0.7186(2) 0.3182(3) 0.04292(17) 0.0529(8) Uani d 1 . .
H H10 0.754151 0.311643 0.009299 0.063 Uiso calc 1 . .
C C11 0.7386(2) 0.3900(3) 0.10180(17) 0.0477(7) Uani d 1 . .
C C12 0.8104(2) 0.4549(3) 0.1104(2) 0.0638(10) Uani d 1 . .
H H12 0.845434 0.447108 0.076433 0.077 Uiso calc 1 . .
C C13 0.8306(2) 0.5266(4) 0.1644(2) 0.0657(9) Uani d 1 . .
H H13 0.878384 0.569256 0.168070 0.079 Uiso calc 1 . .
C C14 0.7799(2) 0.5372(3) 0.2152(2) 0.0537(7) Uani d 1 . .
H H14 0.794272 0.587019 0.254109 0.064 Uiso calc 1 . .
C C15 0.70973(18) 0.4770(2) 0.20992(16) 0.0415(6) Uani d 1 . .
H H15 0.676695 0.486501 0.245324 0.050 Uiso calc 1 . .
C C16 0.68507(16) 0.4007(2) 0.15300(14) 0.0360(5) Uani d 1 . .
C C17 0.66129(17) 0.2277(2) 0.29397(14) 0.0374(5) Uani d 1 . .
C C18 0.6378(2) 0.1398(2) 0.2548(2) 0.0508(7) Uani d 1 . .
H H18 0.581932 0.133510 0.216972 0.061 Uiso calc 1 . .
C C19 0.6951(3) 0.0602(3) 0.2700(2) 0.0641(9) Uani d 1 . .
H H19 0.678486 0.000948 0.241496 0.077 Uiso calc 1 . .
C C20 0.7750(3) 0.0670(3) 0.3256(2) 0.0708(11) Uani d 1 . .
H H20 0.813448 0.012276 0.337027 0.085 Uiso calc 1 . .
C C21 0.7987(3) 0.1538(4) 0.3645(3) 0.0800(13) Uani d 1 . .
H H21 0.854203 0.159268 0.403026 0.096 Uiso calc 1 . .
C C22 0.7429(2) 0.2343(3) 0.34874(19) 0.0566(8) Uani d 1 . .
H H22 0.761007 0.294280 0.375823 0.068 Uiso calc 1 . .
C C23 0.54033(15) 0.31153(18) 0.33221(12) 0.0298(4) Uani d 1 . .
C C24 0.50170(16) 0.22692(18) 0.34487(13) 0.0321(4) Uani d 1 . .
H H24 0.515631 0.166907 0.324504 0.039 Uiso calc 1 . .
C C25 0.44064(16) 0.2275(2) 0.38831(13) 0.0341(5) Uani d 1 . .
C C26 0.39966(19) 0.1409(2) 0.40278(17) 0.0440(6) Uani d 1 . .
H H26 0.414743 0.079158 0.385947 0.053 Uiso calc 1 . .
C C27 0.3380(2) 0.1469(3) 0.4413(2) 0.0521(7) Uani d 1 . .
C C28 0.31484(19) 0.2374(3) 0.46714(17) 0.0495(7) Uani d 1 . .
H H28 0.271320 0.240153 0.493110 0.059 Uiso calc 1 . .
C C29 0.35541(16) 0.3215(2) 0.45464(14) 0.0404(6) Uani d 1 . .
H H29 0.340300 0.382411 0.472727 0.048 Uiso calc 1 . .
C C30 0.41953(15) 0.3185(2) 0.41512(12) 0.0326(5) Uani d 1 . .
C C31 0.51833(15) 0.39829(18) 0.36816(12) 0.0302(4) Uani d 1 . .
C C32 0.5439(2) 0.5672(2) 0.39697(19) 0.0495(7) Uani d 1 . .
H H32A 0.484998 0.589046 0.367337 0.074 Uiso calc 1 . .
H H32B 0.586226 0.618203 0.395465 0.074 Uiso calc 1 . .
H H32C 0.546336 0.554523 0.451582 0.074 Uiso calc 1 . .
C C33 0.56682(18) 0.7043(2) 0.19291(15) 0.0391(5) Uani d 1 . .
C C34 0.64121(18) 0.7502(2) 0.25429(14) 0.0388(5) Uani d 1 . .
H H34 0.632657 0.756615 0.304375 0.047 Uiso calc 1 . .
C C35 0.71764(18) 0.7835(2) 0.25022(15) 0.0392(5) Uani d 1 . .
H H35 0.754338 0.810422 0.297846 0.047 Uiso calc 1 . .
C C36 0.75529(18) 0.7859(2) 0.18370(16) 0.0398(5) Uani d 1 . .
O O7 0.5989(5) 0.8015(5) 0.4370(5) 0.097(3) Uani d 0.505(9) A 1
C C37 0.5409(12) 0.8497(16) 0.3963(12) 0.119(4) Uani d 0.505(9) A 1
C C38 0.4480(8) 0.8322(11) 0.3707(11) 0.128(4) Uani d 0.505(9) A 1
H H38A 0.429939 0.809616 0.316077 0.193 Uiso calc 0.505(9) A 1
H H38B 0.417134 0.893012 0.374591 0.193 Uiso calc 0.505(9) A 1
H H38C 0.433707 0.781911 0.404054 0.193 Uiso calc 0.505(9) A 1
C C39 0.5660(10) 0.9345(9) 0.3579(11) 0.125(5) Uani d 0.505(9) A 1
H H39A 0.626967 0.927640 0.358730 0.187 Uiso calc 0.505(9) A 1
H H39B 0.559451 0.994471 0.385823 0.187 Uiso calc 0.505(9) A 1
H H39C 0.528346 0.938335 0.303383 0.187 Uiso calc 0.505(9) A 1
C C43 0.4921(13) 0.9070(14) 0.3204(10) 0.147(6) Uani d 0.495(9) A 2
H H43A 0.532067 0.903050 0.288555 0.220 Uiso calc 0.495(9) A 2
H H43B 0.482284 0.975965 0.330675 0.220 Uiso calc 0.495(9) A 2
H H43C 0.436329 0.876333 0.292035 0.220 Uiso calc 0.495(9) A 2
C C44 0.5325(15) 0.853(2) 0.3990(11) 0.131(4) Uani d 0.495(9) A 2
H H44A 0.536158 0.782358 0.388301 0.157 Uiso calc 0.495(9) A 2
H H44B 0.592752 0.877463 0.423074 0.157 Uiso calc 0.495(9) A 2
C C45 0.4823(10) 0.8658(17) 0.4569(4) 0.151(5) Uani d 0.495(9) A 2
H H45A 0.450816 0.928805 0.443022 0.181 Uiso calc 0.495(9) A 2
H H45B 0.436974 0.814058 0.443951 0.181 Uiso calc 0.495(9) A 2
O O8A 0.4373(18) 1.0370(17) -0.0198(16) 0.134(7) Uani d 0.230(11) B -1
C C40A 0.489(2) 0.9735(18) -0.0008(19) 0.087(5) Uani d 0.230(11) B -1
C C41A 0.482(3) 0.8753(17) -0.038(2) 0.089(6) Uani d 0.230(11) B -1
H H41A 0.451893 0.881229 -0.094492 0.133 Uiso calc 0.230(11) B -1
H H41B 0.449048 0.831225 -0.014304 0.133 Uiso calc 0.230(11) B -1
H H41C 0.540733 0.848755 -0.030175 0.133 Uiso calc 0.230(11) B -1
C C42A 0.563(2) 0.979(3) 0.071(2) 0.103(8) Uani d 0.230(11) B -1
H H42A 0.615091 0.952339 0.060829 0.155 Uiso calc 0.230(11) B -1
H H42B 0.550070 0.941609 0.112743 0.155 Uiso calc 0.230(11) B -1
H H42C 0.573559 1.047975 0.087216 0.155 Uiso calc 0.230(11) B -1
O O8B 0.4818(16) 1.0511(9) 0.0406(11) 0.120(6) Uani d 0.270(11) B -2
C C40B 0.4889(18) 0.9844(15) 0.0016(16) 0.085(5) Uani d 0.270(11) B -2
C C41B 0.532(3) 0.896(2) 0.044(2) 0.107(7) Uani d 0.270(11) B -2
H H41D 0.592218 0.893131 0.043466 0.160 Uiso calc 0.270(11) B -2
H H41E 0.500248 0.837423 0.018815 0.160 Uiso calc 0.270(11) B -2
H H41F 0.530423 0.899033 0.098710 0.160 Uiso calc 0.270(11) B -2
C C42B 0.454(2) 0.973(3) -0.0838(13) 0.092(7) Uani d 0.270(11) B -2
H H42D 0.496337 0.937141 -0.103146 0.138 Uiso calc 0.270(11) B -2
H H42E 0.442785 1.037169 -0.108707 0.138 Uiso calc 0.270(11) B -2
H H42F 0.399223 0.935305 -0.096539 0.138 Uiso calc 0.270(11) B -2

loop_
_atom_site_aniso_label
_atom_site_aniso_U_11
_atom_site_aniso_U_22
_atom_site_aniso_U_33
_atom_site_aniso_U_12
_atom_site_aniso_U_13
_atom_site_aniso_U_23
Br1 0.1091(4) 0.0780(3) 0.1620(6) -0.0348(3) 0.0922(4) -0.0104(3)
O1 0.0413(9) 0.0297(8) 0.0340(8) 0.0002(7) 0.0066(7) -0.0033(7)
O2 0.0459(10) 0.0336(9) 0.0320(8) 0.0020(7) 0.0145(7) -0.0046(7)
O3 0.0448(10) 0.0444(11) 0.0476(10) -0.0094(8) 0.0225(8) -0.0078(8)
O4 0.0614(14) 0.117(2) 0.0389(10) -0.0493(15) 0.0251(10) -0.0328(13)
O5 0.0608(13) 0.105(2) 0.0407(10) -0.0419(14) 0.0249(10) -0.0199(12)
O6 0.0368(10) 0.0504(12) 0.0654(13) -0.0100(9) 0.0135(9) 0.0034(10)
N1 0.0278(8) 0.0297(9) 0.0293(8) 0.0043(7) 0.0073(7) 0.0050(7)
N2 0.0332(10) 0.0397(11) 0.0237(8) 0.0079(8) 0.0058(7) -0.0006(8)
C1 0.0319(11) 0.0335(11) 0.0272(9) 0.0072(9) 0.0090(8) 0.0021(8)
C2 0.0347(11) 0.0293(10) 0.0228(9) 0.0059(8) 0.0068(8) 0.0002(8)
C3 0.0305(10) 0.0282(10) 0.0243(9) 0.0062(8) 0.0060(8) 0.0012(8)
C4 0.0359(11) 0.0309(11) 0.0263(9) 0.0075(9) 0.0084(8) 0.0019(8)
C5 0.0320(11) 0.0484(15) 0.0547(15) 0.0064(11) 0.0192(11) 0.0153(13)
C6 0.0430(13) 0.0387(13) 0.0335(11) 0.0078(11) 0.0098(10) 0.0118(10)
C7 0.0415(12) 0.0341(12) 0.0250(9) 0.0138(10) 0.0107(9) 0.0016(8)
C8 0.0583(16) 0.0399(13) 0.0279(10) 0.0186(12) 0.0105(10) -0.0007(10)
C9 0.079(2) 0.0529(17) 0.0287(11) 0.0348(16) 0.0167(12) 0.0011(11)
C10 0.0640(18) 0.0645(19) 0.0388(13) 0.0340(16) 0.0285(13) 0.0141(13)
C11 0.0468(14) 0.0612(17) 0.0418(13) 0.0246(13) 0.0233(11) 0.0156(12)
C12 0.0468(16) 0.089(3) 0.068(2) 0.0153(17) 0.0352(15) 0.020(2)
C13 0.0440(16) 0.085(2) 0.076(2) -0.0010(17) 0.0295(16) 0.010(2)
C14 0.0432(14) 0.0616(18) 0.0577(17) -0.0046(14) 0.0175(13) 0.0035(15)
C15 0.0381(13) 0.0490(15) 0.0399(12) 0.0044(11) 0.0156(10) 0.0013(11)
C16 0.0359(11) 0.0444(13) 0.0295(10) 0.0149(10) 0.0124(9) 0.0067(9)
C17 0.0384(12) 0.0451(14) 0.0321(10) 0.0159(10) 0.0159(9) 0.0099(10)
C18 0.0550(17) 0.0400(14) 0.0583(17) 0.0217(12) 0.0185(14) 0.0082(13)
C19 0.081(2) 0.0482(18) 0.072(2) 0.0319(17) 0.0356(19) 0.0179(16)
C20 0.075(2) 0.077(2) 0.069(2) 0.052(2) 0.0355(18) 0.0317(19)
C21 0.055(2) 0.111(3) 0.067(2) 0.049(2) 0.0085(17) 0.010(2)
C22 0.0408(14) 0.080(2) 0.0472(15) 0.0257(15) 0.0108(12) 0.0031(15)
C23 0.0309(10) 0.0346(11) 0.0229(9) 0.0086(8) 0.0063(8) 0.0029(8)
C24 0.0342(11) 0.0330(11) 0.0285(10) 0.0069(9) 0.0083(8) 0.0011(8)
C25 0.0311(11) 0.0431(13) 0.0257(9) 0.0041(9) 0.0050(8) 0.0019(9)
C26 0.0408(14) 0.0491(15) 0.0427(14) -0.0008(11) 0.0133(11) 0.0000(12)
C27 0.0450(15) 0.0615(19) 0.0522(16) -0.0118(13) 0.0185(13) -0.0012(14)
C28 0.0369(13) 0.074(2) 0.0393(13) -0.0030(13) 0.0145(11) -0.0012(13)
C29 0.0313(11) 0.0598(17) 0.0290(10) 0.0045(11) 0.0075(9) -0.0051(11)
C30 0.0279(10) 0.0456(13) 0.0204(8) 0.0058(9) 0.0015(7) 0.0009(9)
C31 0.0308(10) 0.0340(11) 0.0225(9) 0.0076(8) 0.0034(8) 0.0016(8)
C32 0.0688(19) 0.0355(13) 0.0488(15) 0.0022(13) 0.0248(14) -0.0090(12)
C33 0.0454(13) 0.0387(13) 0.0357(11) -0.0106(10) 0.0160(10) -0.0075(10)
C34 0.0463(13) 0.0410(13) 0.0304(10) -0.0052(11) 0.0136(10) -0.0033(9)
C35 0.0437(13) 0.0387(13) 0.0312(10) -0.0066(10) 0.0054(9) -0.0032(9)
C36 0.0394(12) 0.0355(13) 0.0438(13) -0.0078(10) 0.0117(10) 0.0004(10)
O7 0.093(5) 0.061(4) 0.142(7) 0.014(3) 0.045(4) -0.007(4)
C37 0.115(7) 0.095(6) 0.166(8) 0.002(6) 0.071(6) -0.022(6)
C38 0.102(7) 0.100(8) 0.198(11) 0.003(7) 0.068(8) -0.023(8)
C39 0.109(8) 0.066(6) 0.206(13) 0.016(6) 0.058(9) 0.005(7)
C43 0.130(10) 0.128(10) 0.167(11) 0.064(8) 0.021(9) -0.019(9)
C44 0.123(7) 0.102(7) 0.174(8) 0.011(6) 0.057(7) -0.028(7)
C45 0.125(8) 0.147(8) 0.189(10) 0.011(8) 0.059(8) -0.016(8)
O8A 0.165(13) 0.079(10) 0.129(12) 0.018(10) 0.005(11) 0.007(10)
C40A 0.111(10) 0.044(7) 0.105(8) -0.016(8) 0.030(8) 0.015(9)
C41A 0.109(13) 0.041(9) 0.100(11) -0.003(9) 0.006(10) -0.007(9)
C42A 0.120(14) 0.058(11) 0.115(13) 0.006(12) 0.013(12) 0.003(12)
O8B 0.180(13) 0.047(7) 0.119(10) -0.007(7) 0.022(9) -0.023(6)
C40B 0.112(9) 0.039(6) 0.101(7) -0.013(8) 0.027(8) 0.011(9)
C41B 0.114(12) 0.082(13) 0.109(11) -0.007(12) 0.010(11) 0.021(12)
C42B 0.107(12) 0.066(11) 0.091(11) 0.001(10) 0.011(10) 0.013(10)

loop_
_atom_type_symbol
_atom_type_description
_atom_type_scat_dispersion_real
_atom_type_scat_dispersion_imag
_atom_type_scat_source
C C 0.0033 0.0016 'International Tables Vol C Tables 4.2.6.8 and 6.1.1.4'
H H 0.0000 0.0000 'International Tables Vol C Tables 4.2.6.8 and 6.1.1.4'
N N 0.0061 0.0033 'International Tables Vol C Tables 4.2.6.8 and 6.1.1.4'
O O 0.0106 0.0060 'International Tables Vol C Tables 4.2.6.8 and 6.1.1.4'
Br Br -0.2901 2.4595 'International Tables Vol C Tables 4.2.6.8 and 6.1.1.4'

loop_
_geom_angle_atom_site_label_1
_geom_angle_atom_site_label_2
_geom_angle_atom_site_label_3
_geom_angle_site_symmetry_1
_geom_angle_site_symmetry_3
_geom_angle
_geom_angle_publ_flag
C2 O1 H1O . . 109.5 ?
C31 O2 C32 . . 116.7(2) ?
C33 O4 H5 . . 108(2) ?
C36 O5 H5 . . 107(2) ?
C6 N1 C5 . . 110.35(19) ?
C6 N1 C4 . . 111.08(18) ?
C5 N1 C4 . . 112.93(19) ?
C6 N1 H1 . . 107.4 ?
C5 N1 H1 . . 107.4 ?
C4 N1 H1 . . 107.4 ?
C31 N2 C30 . . 117.4(2) ?
C23 C1 C17 . . 111.64(19) ?
C23 C1 C2 . . 110.87(18) ?
C17 C1 C2 . . 114.25(19) ?
C23 C1 H1A . . 106.5 ?
C17 C1 H1A . . 106.5 ?
C2 C1 H1A . . 106.5 ?
O1 C2 C7 . . 107.30(18) ?
O1 C2 C3 . . 107.82(18) ?
C7 C2 C3 . . 112.52(19) ?
O1 C2 C1 . . 108.99(19) ?
C7 C2 C1 . . 110.39(18) ?
C3 C2 C1 . . 109.70(17) ?
C4 C3 C2 . . 112.94(18) ?
C4 C3 H3A . . 109.0 ?
C2 C3 H3A . . 109.0 ?
C4 C3 H3B . . 109.0 ?
C2 C3 H3B . . 109.0 ?
H3A C3 H3B . . 107.8 ?
N1 C4 C3 . . 110.99(18) ?
N1 C4 H4A . . 109.4 ?
C3 C4 H4A . . 109.4 ?
N1 C4 H4B . . 109.4 ?
C3 C4 H4B . . 109.4 ?
H4A C4 H4B . . 108.0 ?
N1 C5 H5A . . 109.5 ?
N1 C5 H5B . . 109.5 ?
H5A C5 H5B . . 109.5 ?
N1 C5 H5C . . 109.5 ?
H5A C5 H5C . . 109.5 ?
H5B C5 H5C . . 109.5 ?
N1 C6 H6A . . 109.5 ?
N1 C6 H6B . . 109.5 ?
H6A C6 H6B . . 109.5 ?
N1 C6 H6C . . 109.5 ?
H6A C6 H6C . . 109.5 ?
H6B C6 H6C . . 109.5 ?
C8 C7 C16 . . 118.5(2) ?
C8 C7 C2 . . 117.8(2) ?
C16 C7 C2 . . 123.8(2) ?
C7 C8 C9 . . 121.5(3) ?
C7 C8 H8 . . 119.3 ?
C9 C8 H8 . . 119.3 ?
C10 C9 C8 . . 120.7(3) ?
C10 C9 H9 . . 119.6 ?
C8 C9 H9 . . 119.6 ?
C9 C10 C11 . . 120.5(3) ?
C9 C10 H10 . . 119.8 ?
C11 C10 H10 . . 119.8 ?
C10 C11 C12 . . 120.5(3) ?
C10 C11 C16 . . 120.2(3) ?
C12 C11 C16 . . 119.2(3) ?
C13 C12 C11 . . 122.7(3) ?
C13 C12 H12 . . 118.6 ?
C11 C12 H12 . . 118.6 ?
C12 C13 C14 . . 118.7(4) ?
C12 C13 H13 . . 120.6 ?
C14 C13 H13 . . 120.6 ?
C15 C14 C13 . . 121.4(4) ?
C15 C14 H14 . . 119.3 ?
C13 C14 H14 . . 119.3 ?
C14 C15 C16 . . 122.0(3) ?
C14 C15 H15 . . 119.0 ?
C16 C15 H15 . . 119.0 ?
C15 C16 C7 . . 125.4(2) ?
C15 C16 C11 . . 115.9(3) ?
C7 C16 C11 . . 118.7(3) ?
C22 C17 C18 . . 118.1(3) ?
C22 C17 C1 . . 117.6(3) ?
C18 C17 C1 . . 124.3(2) ?
C17 C18 C19 . . 120.9(3) ?
C17 C18 H18 . . 119.6 ?
C19 C18 H18 . . 119.6 ?
C20 C19 C18 . . 120.5(4) ?
C20 C19 H19 . . 119.7 ?
C18 C19 H19 . . 119.7 ?
C21 C20 C19 . . 118.8(3) ?
C21 C20 H20 . . 120.6 ?
C19 C20 H20 . . 120.6 ?
C20 C21 C22 . . 121.2(4) ?
C20 C21 H21 . . 119.4 ?
C22 C21 H21 . . 119.4 ?
C17 C22 C21 . . 120.4(4) ?
C17 C22 H22 . . 119.8 ?
C21 C22 H22 . . 119.8 ?
C24 C23 C31 . . 115.9(2) ?
C24 C23 C1 . . 123.5(2) ?
C31 C23 C1 . . 120.6(2) ?
C23 C24 C25 . . 120.7(2) ?
C23 C24 H24 . . 119.7 ?
C25 C24 H24 . . 119.7 ?
C30 C25 C26 . . 120.1(2) ?
C30 C25 C24 . . 117.8(2) ?
C26 C25 C24 . . 122.1(2) ?
C27 C26 C25 . . 119.3(3) ?
C27 C26 H26 . . 120.3 ?
C25 C26 H26 . . 120.3 ?
C26 C27 C28 . . 121.4(3) ?
C26 C27 Br1 . . 119.3(3) ?
C28 C27 Br1 . . 119.3(2) ?
C29 C28 C27 . . 119.7(3) ?
C29 C28 H28 . . 120.2 ?
C27 C28 H28 . . 120.2 ?
C28 C29 C30 . . 120.8(3) ?
C28 C29 H29 . . 119.6 ?
C30 C29 H29 . . 119.6 ?
N2 C30 C25 . . 122.2(2) ?
N2 C30 C29 . . 119.0(2) ?
C25 C30 C29 . . 118.8(3) ?
N2 C31 O2 . . 119.4(2) ?
N2 C31 C23 . . 125.6(2) ?
O2 C31 C23 . . 115.0(2) ?
O2 C32 H32A . . 109.5 ?
O2 C32 H32B . . 109.5 ?
H32A C32 H32B . . 109.5 ?
O2 C32 H32C . . 109.5 ?
H32A C32 H32C . . 109.5 ?
H32B C32 H32C . . 109.5 ?
O3 C33 O4 . . 122.9(3) ?
O3 C33 C34 . . 117.5(2) ?
O4 C33 C34 . . 119.6(2) ?
C35 C34 C33 . . 130.5(2) ?
C35 C34 H34 . . 114.8 ?
C33 C34 H34 . . 114.8 ?
C34 C35 C36 . . 130.9(2) ?
C34 C35 H35 . . 114.5 ?
C36 C35 H35 . . 114.5 ?
O6 C36 O5 . . 122.4(3) ?
O6 C36 C35 . . 117.9(3) ?
O5 C36 C35 . . 119.8(2) ?
O7 C37 C38 . . 130.1(18) ?
O7 C37 C39 . . 116.6(15) ?
C38 C37 C39 . . 112.9(17) ?
C37 C38 H38A . . 109.5 ?
C37 C38 H38B . . 109.5 ?
H38A C38 H38B . . 109.5 ?
C37 C38 H38C . . 109.5 ?
H38A C38 H38C . . 109.5 ?
H38B C38 H38C . . 109.5 ?
C37 C39 H39A . . 109.5 ?
C37 C39 H39B . . 109.5 ?
H39A C39 H39B . . 109.5 ?
C37 C39 H39C . . 109.5 ?
H39A C39 H39C . . 109.5 ?
H39B C39 H39C . . 109.5 ?
C44 C43 H43A . . 109.5 ?
C44 C43 H43B . . 109.5 ?
H43A C43 H43B . . 109.5 ?
C44 C43 H43C . . 109.5 ?
H43A C43 H43C . . 109.5 ?
H43B C43 H43C . . 109.5 ?
C45 C44 C43 . . 114.0(15) ?
C45 C44 H44A . . 108.8 ?
C43 C44 H44A . . 108.8 ?
C45 C44 H44B . . 108.8 ?
C43 C44 H44B . . 108.8 ?
H44A C44 H44B . . 107.6 ?
C45 C45 C44 2_656 . 127.1(17) ?
C45 C45 H45A 2_656 . 105.5 ?
C44 C45 H45A . . 105.5 ?
C45 C45 H45B 2_656 . 105.5 ?
C44 C45 H45B . . 105.5 ?
H45A C45 H45B . . 106.1 ?
O8A C40A C42A . . 122(3) ?
O8A C40A C41A . . 126(3) ?
C42A C40A C41A . . 112(2) ?
C40A C41A H41A . . 109.5 ?
C40A C41A H41B . . 109.5 ?
H41A C41A H41B . . 109.5 ?
C40A C41A H41C . . 109.5 ?
H41A C41A H41C . . 109.5 ?
H41B C41A H41C . . 109.5 ?
C40A C42A H42A . . 109.5 ?
C40A C42A H42B . . 109.5 ?
H42A C42A H42B . . 109.5 ?
C40A C42A H42C . . 109.5 ?
H42A C42A H42C . . 109.5 ?
H42B C42A H42C . . 109.5 ?
O8B C40B C42B . . 129(2) ?
O8B C40B C41B . . 116(3) ?
C42B C40B C41B . . 115(2) ?
C40B C41B H41D . . 109.5 ?
C40B C41B H41E . . 109.5 ?
H41D C41B H41E . . 109.5 ?
C40B C41B H41F . . 109.5 ?
H41D C41B H41F . . 109.5 ?
H41E C41B H41F . . 109.5 ?
C40B C42B H42D . . 109.5 ?
C40B C42B H42E . . 109.5 ?
H42D C42B H42E . . 109.5 ?
C40B C42B H42F . . 109.5 ?
H42D C42B H42F . . 109.5 ?
H42E C42B H42F . . 109.5 ?

loop_
_geom_bond_atom_site_label_1
_geom_bond_atom_site_label_2
_geom_bond_site_symmetry_2
_geom_bond_distance
_geom_bond_publ_flag
Br1 C27 . 1.891(3) ?
O1 C2 . 1.422(3) ?
O1 H1O . 0.8400 ?
O2 C31 . 1.344(3) ?
O2 C32 . 1.438(3) ?
O3 C33 . 1.230(3) ?
O4 C33 . 1.271(3) ?
O4 H5 . 1.24(5) ?
O5 C36 . 1.283(3) ?
O5 H5 . 1.18(5) ?
O6 C36 . 1.222(3) ?
N1 C6 . 1.485(3) ?
N1 C5 . 1.495(3) ?
N1 C4 . 1.502(3) ?
N1 H1 . 1.0000 ?
N2 C31 . 1.307(3) ?
N2 C30 . 1.365(3) ?
C1 C23 . 1.522(3) ?
C1 C17 . 1.526(3) ?
C1 C2 . 1.580(3) ?
C1 H1A . 1.0000 ?
C2 C7 . 1.541(3) ?
C2 C3 . 1.542(3) ?
C3 C4 . 1.519(3) ?
C3 H3A . 0.9900 ?
C3 H3B . 0.9900 ?
C4 H4A . 0.9900 ?
C4 H4B . 0.9900 ?
C5 H5A . 0.9800 ?
C5 H5B . 0.9800 ?
C5 H5C . 0.9800 ?
C6 H6A . 0.9800 ?
C6 H6B . 0.9800 ?
C6 H6C . 0.9800 ?
C7 C8 . 1.377(4) ?
C7 C16 . 1.436(4) ?
C8 C9 . 1.429(4) ?
C8 H8 . 0.9500 ?
C9 C10 . 1.343(6) ?
C9 H9 . 0.9500 ?
C10 C11 . 1.402(5) ?
C10 H10 . 0.9500 ?
C11 C12 . 1.426(5) ?
C11 C16 . 1.440(3) ?
C12 C13 . 1.344(7) ?
C12 H12 . 0.9500 ?
C13 C14 . 1.398(5) ?
C13 H13 . 0.9500 ?
C14 C15 . 1.375(4) ?
C14 H14 . 0.9500 ?
C15 C16 . 1.425(4) ?
C15 H15 . 0.9500 ?
C17 C22 . 1.381(4) ?
C17 C18 . 1.382(5) ?
C18 C19 . 1.396(4) ?
C18 H18 . 0.9500 ?
C19 C20 . 1.369(6) ?
C19 H19 . 0.9500 ?
C20 C21 . 1.368(7) ?
C20 H20 . 0.9500 ?
C21 C22 . 1.392(5) ?
C21 H21 . 0.9500 ?
C22 H22 . 0.9500 ?
C23 C24 . 1.362(4) ?
C23 C31 . 1.441(3) ?
C24 C25 . 1.424(3) ?
C24 H24 . 0.9500 ?
C25 C30 . 1.410(4) ?
C25 C26 . 1.414(4) ?
C26 C27 . 1.370(4) ?
C26 H26 . 0.9500 ?
C27 C28 . 1.407(5) ?
C28 C29 . 1.371(5) ?
C28 H28 . 0.9500 ?
C29 C30 . 1.415(3) ?
C29 H29 . 0.9500 ?
C32 H32A . 0.9800 ?
C32 H32B . 0.9800 ?
C32 H32C . 0.9800 ?
C33 C34 . 1.493(4) ?
C34 C35 . 1.332(4) ?
C34 H34 . 0.9500 ?
C35 C36 . 1.489(4) ?
C35 H35 . 0.9500 ?
O7 C37 . 1.19(2) ?
C37 C38 . 1.443(19) ?
C37 C39 . 1.463(19) ?
C38 H38A . 0.9800 ?
C38 H38B . 0.9800 ?
C38 H38C . 0.9800 ?
C39 H39A . 0.9800 ?
C39 H39B . 0.9800 ?
C39 H39C . 0.9800 ?
C43 C44 . 1.544(13) ?
C43 H43A . 0.9800 ?
C43 H43B . 0.9800 ?
C43 H43C . 0.9800 ?
C44 C45 . 1.501(13) ?
C44 H44A . 0.9900 ?
C44 H44B . 0.9900 ?
C45 C45 2_656 1.473(13) ?
C45 H45A . 0.9900 ?
C45 H45B . 0.9900 ?
O8A C40A . 1.17(2) ?
C40A C42A . 1.47(2) ?
C40A C41A . 1.486(19) ?
C41A H41A . 0.9800 ?
C41A H41B . 0.9800 ?
C41A H41C . 0.9800 ?
C42A H42A . 0.9800 ?
C42A H42B . 0.9800 ?
C42A H42C . 0.9800 ?
O8B C40B . 1.17(2) ?
C40B C42B . 1.47(2) ?
C40B C41B . 1.479(19) ?
C41B H41D . 0.9800 ?
C41B H41E . 0.9800 ?
C41B H41F . 0.9800 ?
C42B H42D . 0.9800 ?
C42B H42E . 0.9800 ?
C42B H42F . 0.9800 ?

loop_
_geom_hbond_atom_site_label_D
_geom_hbond_atom_site_label_H
_geom_hbond_atom_site_label_A
_geom_hbond_site_symmetry_A
_geom_hbond_distance_DH
_geom_hbond_distance_HA
_geom_hbond_distance_DA
_geom_hbond_angle_DHA
_geom_hbond_publ_flag
O1 H1O O6 3_445 0.84 1.98 2.816(3) 174.7 yes
O5 H5 O4 . 1.18(5) 1.24(5) 2.422(3) 175(5) yes
N1 H1 O3 . 1.00 1.71 2.709(3) 174.2 yes
N1 H1 O4 . 1.00 2.54 3.212(3) 124.6 yes
C32 H32B O7 . 0.98 2.60 3.337(8) 132.1 yes
C34 H34 O7 . 0.95 2.66 3.600(9) 171.2 yes

loop_
_geom_torsion_atom_site_label_1
_geom_torsion_atom_site_label_2
_geom_torsion_atom_site_label_3
_geom_torsion_atom_site_label_4
_geom_torsion_site_symmetry_1
_geom_torsion_site_symmetry_2
_geom_torsion_site_symmetry_3
_geom_torsion_site_symmetry_4
_geom_torsion
_geom_torsion_publ_flag
C23 C1 C2 O1 . . . . -57.4(2) ?
C17 C1 C2 O1 . . . . 69.8(3) ?
C23 C1 C2 C7 . . . . -175.0(2) ?
C17 C1 C2 C7 . . . . -47.8(3) ?
C23 C1 C2 C3 . . . . 60.5(3) ?
C17 C1 C2 C3 . . . . -172.3(2) ?
O1 C2 C3 C4 . . . . -65.2(2) ?
C7 C2 C3 C4 . . . . 52.9(3) ?
C1 C2 C3 C4 . . . . 176.2(2) ?
C6 N1 C4 C3 . . . . 163.3(2) ?
C5 N1 C4 C3 . . . . -72.1(3) ?
C2 C3 C4 N1 . . . . 172.86(19) ?
O1 C2 C7 C8 . . . . -0.4(3) ?
C3 C2 C7 C8 . . . . -118.9(2) ?
C1 C2 C7 C8 . . . . 118.2(2) ?
O1 C2 C7 C16 . . . . 179.7(2) ?
C3 C2 C7 C16 . . . . 61.3(3) ?
C1 C2 C7 C16 . . . . -61.6(3) ?
C16 C7 C8 C9 . . . . 0.2(4) ?
C2 C7 C8 C9 . . . . -179.6(2) ?
C7 C8 C9 C10 . . . . -0.1(4) ?
C8 C9 C10 C11 . . . . 0.0(4) ?
C9 C10 C11 C12 . . . . -178.4(3) ?
C9 C10 C11 C16 . . . . -0.1(4) ?
C10 C11 C12 C13 . . . . 178.1(4) ?
C16 C11 C12 C13 . . . . -0.2(5) ?
C11 C12 C13 C14 . . . . 1.0(6) ?
C12 C13 C14 C15 . . . . -1.0(6) ?
C13 C14 C15 C16 . . . . 0.2(5) ?
C14 C15 C16 C7 . . . . -178.5(3) ?
C14 C15 C16 C11 . . . . 0.5(4) ?
C8 C7 C16 C15 . . . . 178.7(2) ?
C2 C7 C16 C15 . . . . -1.5(4) ?
C8 C7 C16 C11 . . . . -0.3(3) ?
C2 C7 C16 C11 . . . . 179.5(2) ?
C10 C11 C16 C15 . . . . -178.8(3) ?
C12 C11 C16 C15 . . . . -0.6(4) ?
C10 C11 C16 C7 . . . . 0.3(4) ?
C12 C11 C16 C7 . . . . 178.6(3) ?
C23 C1 C17 C22 . . . . -94.4(3) ?
C2 C1 C17 C22 . . . . 138.8(3) ?
C23 C1 C17 C18 . . . . 83.9(3) ?
C2 C1 C17 C18 . . . . -42.9(4) ?
C22 C17 C18 C19 . . . . -0.2(5) ?
C1 C17 C18 C19 . . . . -178.5(3) ?
C17 C18 C19 C20 . . . . 1.7(5) ?
C18 C19 C20 C21 . . . . -1.7(6) ?
C19 C20 C21 C22 . . . . 0.4(7) ?
C18 C17 C22 C21 . . . . -1.1(5) ?
C1 C17 C22 C21 . . . . 177.3(3) ?
C20 C21 C22 C17 . . . . 1.1(6) ?
C17 C1 C23 C24 . . . . -38.3(3) ?
C2 C1 C23 C24 . . . . 90.3(3) ?
C17 C1 C23 C31 . . . . 142.8(2) ?
C2 C1 C23 C31 . . . . -88.6(2) ?
C31 C23 C24 C25 . . . . 2.7(3) ?
C1 C23 C24 C25 . . . . -176.2(2) ?
C23 C24 C25 C30 . . . . 2.2(3) ?
C23 C24 C25 C26 . . . . -179.7(2) ?
C30 C25 C26 C27 . . . . 1.5(4) ?
C24 C25 C26 C27 . . . . -176.5(3) ?
C25 C26 C27 C28 . . . . -0.3(5) ?
C25 C26 C27 Br1 . . . . 178.4(2) ?
C26 C27 C28 C29 . . . . -0.9(5) ?
Br1 C27 C28 C29 . . . . -179.6(2) ?
C27 C28 C29 C30 . . . . 0.8(4) ?
C31 N2 C30 C25 . . . . 0.7(3) ?
C31 N2 C30 C29 . . . . -180.0(2) ?
C26 C25 C30 N2 . . . . 177.7(2) ?
C24 C25 C30 N2 . . . . -4.1(3) ?
C26 C25 C30 C29 . . . . -1.6(3) ?
C24 C25 C30 C29 . . . . 176.5(2) ?
C28 C29 C30 N2 . . . . -178.9(2) ?
C28 C29 C30 C25 . . . . 0.4(3) ?
C30 N2 C31 O2 . . . . -174.54(19) ?
C30 N2 C31 C23 . . . . 4.9(3) ?
C32 O2 C31 N2 . . . . -1.1(3) ?
C32 O2 C31 C23 . . . . 179.4(2) ?
C24 C23 C31 N2 . . . . -6.6(3) ?
C1 C23 C31 N2 . . . . 172.3(2) ?
C24 C23 C31 O2 . . . . 172.82(19) ?
C1 C23 C31 O2 . . . . -8.2(3) ?
O3 C33 C34 C35 . . . . -179.5(3) ?
O4 C33 C34 C35 . . . . 1.9(5) ?
C33 C34 C35 C36 . . . . -0.6(5) ?
C34 C35 C36 O6 . . . . -176.7(3) ?
C34 C35 C36 O5 . . . . 3.6(5) ?
C43 C44 C45 C45 . . . 2_656 -149.8(15) ?

_cod_database_fobs_code 2243792
